data_7706263
loop_
_publ_author_name
'Harringer, Sophia'
'Wernitznig, Debora'
'Gajic, Natalie'
'Diridl, Andreas'
'Wenisch, Dominik'
'Hejl, Michaela'
'Jakupec, Michael A.'
'Theiner, Sarah'
'Koellensperger, Gunda'
'Kandioller, Wolfgang'
'Keppler, Bernhard K.'

_publ_section_title
;
 Introducing <i>N</i>-, <i>P</i>-, and <i>S</i>-donor leaving groups: an
 investigation of the chemical and biological properties of ruthenium,
 rhodium and iridium thiopyridone piano stool complexes.
;
_journal_issue 44
_journal_name_full 'Dalton transactions (Cambridge, England : 2003)'
_journal_page_first 15693
_journal_page_last 15711
_journal_paper_doi 10.1039/d0dt03165h
_journal_volume 49
_journal_year 2020
_chemical_formula_moiety 'C27 H33 N3 O Rh S, F6 P'
_chemical_formula_sum 'C27 H33 F6 N3 O P Rh S'
_chemical_formula_weight 695.50
_chemical_name_systematic
;
[(1-Methyl-1H-imidazole-\kN3)(1-benzyl-2-methyl-3-oxo-\kO-pyridine-4(1H)-
thionato-\kS)(\h5-1,2,3,4,5-pentamethylcyclopentadienyl)rhodium(III)] 
hexafluorophosphate
;
_space_group_crystal_system triclinic
_space_group_IT_number 2
_space_group_name_Hall '-P 1'
_space_group_name_H-M_alt 'P -1'
_atom_sites_solution_hydrogens geom
_atom_sites_solution_primary direct
_audit_creation_date 2020-07-15
_audit_creation_method
;
Olex2 1.2
(compiled 2018.05.29 svn.r3508 for OlexSys, GUI svn.r5506)
;
_audit_update_record
;
2020-07-22 deposited with the CCDC.	2020-10-16 downloaded from the CCDC.
;
_cell_angle_alpha 67.1738(11)
_cell_angle_beta 80.8485(12)
_cell_angle_gamma 68.3017(11)
_cell_formula_units_Z 2
_cell_length_a 9.8382(3)
_cell_length_b 12.2093(4)
_cell_length_c 14.1367(5)
_cell_measurement_reflns_used 9296
_cell_measurement_temperature 100.0
_cell_measurement_theta_max 30.03
_cell_measurement_theta_min 3.24
_cell_volume 1453.94(8)
_computing_cell_refinement 'SAINT V8.38A (2016)'
_computing_data_collection APEX3
_computing_data_reduction 'SAINT V8.38A  (2016)'
_computing_molecular_graphics 'Olex2 (Dolomanov et al., 2009)'
_computing_publication_material 'Olex2 (Dolomanov et al., 2009)'
_computing_structure_refinement 'XL (Sheldrick, 2008)'
_computing_structure_solution 'ShelXS (Sheldrick, 2008)'
_diffrn_ambient_temperature 100.0
_diffrn_measured_fraction_theta_full 0.994
_diffrn_measured_fraction_theta_max 0.996
_diffrn_measurement_device_type 'Bruker D8 Venture'
_diffrn_measurement_method '\f and \w scans'
_diffrn_radiation_probe x-ray
_diffrn_radiation_type MoK\a
_diffrn_radiation_wavelength 0.71073
_diffrn_reflns_av_R_equivalents 0.0383
_diffrn_reflns_av_unetI/netI 0.0220
_diffrn_reflns_Laue_measured_fraction_full 0.994
_diffrn_reflns_Laue_measured_fraction_max 0.996
_diffrn_reflns_limit_h_max 13
_diffrn_reflns_limit_h_min -13
_diffrn_reflns_limit_k_max 16
_diffrn_reflns_limit_k_min -16
_diffrn_reflns_limit_l_max 18
_diffrn_reflns_limit_l_min -18
_diffrn_reflns_number 50283
_diffrn_reflns_point_group_measured_fraction_full 0.994
_diffrn_reflns_point_group_measured_fraction_max 0.996
_diffrn_reflns_theta_full 25.242
_diffrn_reflns_theta_max 28.279
_diffrn_reflns_theta_min 2.401
_diffrn_source 'Sealed xray tube'
_diffrn_source_type 'Incoatec IuS'
_diffrn_standards_number 0
_exptl_absorpt_coefficient_mu 0.779
_exptl_absorpt_correction_T_max 0.0990
_exptl_absorpt_correction_T_min 0.0684
_exptl_absorpt_correction_type multi-scan
_exptl_absorpt_process_details
;
SADABS-2016/2 (Bruker,2016/2) was used for absorption correction. 
wR2(int) was 0.1023 before and 0.0407 after correction. 
The Ratio of minimum to maximum transmission is 0.6909. 
The \l/2 correction factor is Not present.
;
_exptl_crystal_colour 'clear red'
_exptl_crystal_colour_lustre clear
_exptl_crystal_colour_primary red
_exptl_crystal_density_diffrn 1.589
_exptl_crystal_description block
_exptl_crystal_F_000 708
_exptl_crystal_size_max 0.2
_exptl_crystal_size_mid 0.1
_exptl_crystal_size_min 0.06
_refine_diff_density_max 1.497
_refine_diff_density_min -1.462
_refine_diff_density_rms 0.098
_refine_ls_extinction_method none
_refine_ls_goodness_of_fit_ref 1.038
_refine_ls_hydrogen_treatment constr
_refine_ls_matrix_type full
_refine_ls_number_parameters 368
_refine_ls_number_reflns 7183
_refine_ls_number_restraints 0
_refine_ls_restrained_S_all 1.038
_refine_ls_R_factor_all 0.0354
_refine_ls_R_factor_gt 0.0278
_refine_ls_shift/su_max 0.001
_refine_ls_shift/su_mean 0.000
_refine_ls_structure_factor_coef Fsqd
_refine_ls_weighting_details 'w=1/[\s^2^(Fo^2^)+(0.0165P)^2^+1.3956P] where P=(Fo^2^+2Fc^2^)/3'
_refine_ls_weighting_scheme calc
_refine_ls_wR_factor_gt 0.0517
_refine_ls_wR_factor_ref 0.0565
_reflns_Friedel_coverage 0.000
_reflns_number_gt 6687
_reflns_number_total 7183
_reflns_threshold_expression 'I > 2\s(I)'
_cod_data_source_file d0dt03165h2.cif
_cod_data_source_block mo_soha095b_p-1
_cod_original_cell_volume 1453.95(8)
_cod_database_code 7706263
_shelx_space_group_comment
;
The symmetry employed for this shelxl refinement is uniquely defined
by the following loop, which should always be used as a source of
symmetry information in preference to the above space-group names.
They are only intended as comments.
;
_shelx_estimated_absorpt_t_max 0.955
_shelx_estimated_absorpt_t_min 0.860

loop_
_space_group_symop_operation_xyz
'x, y, z'
'-x, -y, -z'

loop_
_atom_site_label
_atom_site_type_symbol
_atom_site_fract_x
_atom_site_fract_y
_atom_site_fract_z
_atom_site_U_iso_or_equiv
_atom_site_adp_type
_atom_site_occupancy
_atom_site_site_symmetry_order
_atom_site_calc_flag
_atom_site_refinement_flags_posn
_atom_site_refinement_flags_adp
_atom_site_refinement_flags_occupancy
_atom_site_disorder_assembly
_atom_site_disorder_group
Rh1 Rh 0.32283(2) 0.60763(2) 0.20541(2) 0.02026(4) Uani 1 1 d . . . . .
S1 S 0.20142(4) 0.78463(4) 0.06433(3) 0.02480(9) Uani 1 1 d . . . . .
O1 O 0.50990(12) 0.64893(11) 0.13488(9) 0.0249(2) Uani 1 1 d . . . . .
N1 N 0.59394(16) 0.90301(13) -0.07108(10) 0.0240(3) Uani 1 1 d . . . . .
N2 N 0.31117(15) 0.72985(13) 0.27930(10) 0.0223(3) Uani 1 1 d . . . . .
N3 N 0.22315(16) 0.84708(14) 0.37412(11) 0.0255(3) Uani 1 1 d . . . . .
C1 C 0.61061(18) 0.79493(15) 0.01385(12) 0.0233(3) Uani 1 1 d . . . . .
C2 C 0.49079(18) 0.75510(15) 0.05552(12) 0.0220(3) Uani 1 1 d . . . . .
C3 C 0.35113(18) 0.83026(15) 0.00975(12) 0.0227(3) Uani 1 1 d . . . . .
C4 C 0.34181(19) 0.93808(16) -0.07794(12) 0.0247(3) Uani 1 1 d . . . . .
H4 H 0.250594 0.987952 -0.110940 0.030 Uiso 1 1 calc R . . . .
C5 C 0.46243(19) 0.97241(16) -0.11662(12) 0.0258(3) Uani 1 1 d . . . . .
H5 H 0.454032 1.045896 -0.176216 0.031 Uiso 1 1 calc R . . . .
C6 C 0.2788(2) 0.46796(15) 0.34697(13) 0.0259(3) Uani 1 1 d . . . . .
C7 C 0.16855(19) 0.51271(16) 0.27219(13) 0.0264(3) Uani 1 1 d . . . . .
C8 C 0.23971(19) 0.47777(16) 0.18496(13) 0.0263(3) Uani 1 1 d . . . . .
C9 C 0.39221(19) 0.41820(15) 0.20457(13) 0.0249(3) Uani 1 1 d . . . . .
C10 C 0.41710(19) 0.41229(15) 0.30522(12) 0.0250(3) Uani 1 1 d . . . . .
C11 C 0.5630(2) 0.35420(18) 0.35464(14) 0.0348(4) Uani 1 1 d . . . . .
H11A H 0.633839 0.387486 0.306356 0.052 Uiso 1 1 calc GR . . . .
H11B H 0.595888 0.262324 0.373704 0.052 Uiso 1 1 calc GR . . . .
H11C H 0.554802 0.374689 0.416283 0.052 Uiso 1 1 calc GR . . . .
C12 C 0.2521(2) 0.48125(18) 0.44993(13) 0.0329(4) Uani 1 1 d . . . . .
H12A H 0.337112 0.491925 0.468282 0.049 Uiso 1 1 calc GR . . . .
H12B H 0.236417 0.405324 0.501546 0.049 Uiso 1 1 calc GR . . . .
H12C H 0.165192 0.555186 0.447314 0.049 Uiso 1 1 calc GR . . . .
C13 C 0.0076(2) 0.5725(2) 0.28675(18) 0.0382(4) Uani 1 1 d . . . . .
H13A H -0.037178 0.506571 0.318102 0.057 Uiso 1 1 calc GR . . . .
H13B H -0.036628 0.629355 0.220007 0.057 Uiso 1 1 calc GR . . . .
H13C H -0.008882 0.620547 0.331660 0.057 Uiso 1 1 calc GR . . . .
C14 C 0.1644(2) 0.49885(18) 0.09236(15) 0.0337(4) Uani 1 1 d . . . . .
H14A H 0.092541 0.584400 0.069320 0.051 Uiso 1 1 calc GR . . . .
H14B H 0.114566 0.437119 0.109721 0.051 Uiso 1 1 calc GR . . . .
H14C H 0.236816 0.488835 0.037337 0.051 Uiso 1 1 calc GR . . . .
C15 C 0.5106(2) 0.36751(18) 0.13673(14) 0.0322(4) Uani 1 1 d . . . . .
H15A H 0.470598 0.392211 0.069393 0.048 Uiso 1 1 calc GR . . . .
H15B H 0.549660 0.275183 0.167764 0.048 Uiso 1 1 calc GR . . . .
H15C H 0.589151 0.401866 0.128517 0.048 Uiso 1 1 calc GR . . . .
C16 C 0.72122(19) 0.94343(16) -0.11794(13) 0.0264(3) Uani 1 1 d . . . . .
H16A H 0.778234 0.936636 -0.062948 0.032 Uiso 1 1 calc R . . . .
H16B H 0.685586 1.033268 -0.163480 0.032 Uiso 1 1 calc R . . . .
C17 C 0.75674(19) 0.72245(17) 0.06334(14) 0.0290(4) Uani 1 1 d . . . . .
H17A H 0.831215 0.702835 0.011826 0.043 Uiso 1 1 calc GR . . . .
H17B H 0.753307 0.643741 0.117916 0.043 Uiso 1 1 calc GR . . . .
H17C H 0.781434 0.773312 0.092703 0.043 Uiso 1 1 calc GR . . . .
C18 C 0.42676(19) 0.73922(16) 0.31594(13) 0.0260(3) Uani 1 1 d . . . . .
H18 H 0.527439 0.700879 0.302515 0.031 Uiso 1 1 calc R . . . .
C19 C 0.19038(19) 0.79617(16) 0.31550(12) 0.0240(3) Uani 1 1 d . . . . .
H19 H 0.093975 0.806459 0.302016 0.029 Uiso 1 1 calc R . . . .
C20 C 0.3725(2) 0.81263(17) 0.37460(13) 0.0278(4) Uani 1 1 d . . . . .
H20 H 0.427236 0.835395 0.408973 0.033 Uiso 1 1 calc R . . . .
C21 C 0.1168(2) 0.92141(18) 0.43037(14) 0.0328(4) Uani 1 1 d . . . . .
H21A H 0.032255 0.979911 0.387088 0.049 Uiso 1 1 calc GR . . . .
H21B H 0.162412 0.969396 0.448693 0.049 Uiso 1 1 calc GR . . . .
H21C H 0.084695 0.864668 0.492965 0.049 Uiso 1 1 calc GR . . . .
C22 C 0.82077(19) 0.86595(16) -0.17937(12) 0.0246(3) Uani 1 1 d . . . . .
C23 C 0.76471(19) 0.83932(16) -0.24937(12) 0.0256(3) Uani 1 1 d . . . . .
H23 H 0.661909 0.866261 -0.256661 0.031 Uiso 1 1 calc R . . . .
C24 C 0.8594(2) 0.77326(17) -0.30856(13) 0.0293(4) Uani 1 1 d . . . . .
H24 H 0.821061 0.755483 -0.356428 0.035 Uiso 1 1 calc R . . . .
C25 C 1.0091(2) 0.73346(19) -0.29778(15) 0.0354(4) Uani 1 1 d . . . . .
H25 H 1.073571 0.688158 -0.338068 0.043 Uiso 1 1 calc R . . . .
C26 C 1.0651(2) 0.7597(2) -0.22820(17) 0.0412(5) Uani 1 1 d . . . . .
H26 H 1.167948 0.732386 -0.220898 0.049 Uiso 1 1 calc R . . . .
C27 C 0.9711(2) 0.8259(2) -0.16906(15) 0.0347(4) Uani 1 1 d . . . . .
H27 H 1.009898 0.843710 -0.121466 0.042 Uiso 1 1 calc R . . . .
P1 P 0.73389(5) 0.89123(4) 0.38676(3) 0.02692(10) Uani 1 1 d . . . . .
F1 F 0.87839(11) 0.77558(10) 0.43982(8) 0.0334(2) Uani 1 1 d . . . . .
F2 F 0.59103(12) 1.00534(11) 0.33330(9) 0.0378(3) Uani 1 1 d . . . . .
F3 F 0.83407(13) 0.94712(12) 0.29278(8) 0.0397(3) Uani 1 1 d . . . . .
F4 F 0.63622(12) 0.83279(11) 0.48066(9) 0.0370(2) Uani 1 1 d . . . . .
F5 F 0.71260(12) 0.81011(11) 0.32707(9) 0.0365(2) Uani 1 1 d . . . . .
F6 F 0.75615(13) 0.97136(11) 0.44557(9) 0.0394(3) Uani 1 1 d . . . . .

loop_
_atom_site_aniso_label
_atom_site_aniso_U_11
_atom_site_aniso_U_22
_atom_site_aniso_U_33
_atom_site_aniso_U_23
_atom_site_aniso_U_13
_atom_site_aniso_U_12
Rh1 0.02089(7) 0.02074(7) 0.01832(6) -0.00694(5) 0.00119(4) -0.00685(5)
S1 0.02309(19) 0.0259(2) 0.02299(19) -0.00589(15) -0.00290(15) -0.00774(16)
O1 0.0210(5) 0.0253(6) 0.0220(5) -0.0040(5) 0.0020(4) -0.0066(5)
N1 0.0278(7) 0.0241(7) 0.0198(6) -0.0090(5) 0.0040(5) -0.0091(6)
N2 0.0227(6) 0.0247(7) 0.0205(6) -0.0072(5) 0.0006(5) -0.0106(5)
N3 0.0316(7) 0.0289(7) 0.0224(7) -0.0116(6) 0.0048(6) -0.0170(6)
C1 0.0254(8) 0.0232(8) 0.0206(7) -0.0094(6) 0.0021(6) -0.0067(6)
C2 0.0246(8) 0.0225(7) 0.0176(7) -0.0084(6) 0.0025(6) -0.0066(6)
C3 0.0256(8) 0.0244(8) 0.0185(7) -0.0102(6) 0.0006(6) -0.0068(6)
C4 0.0283(8) 0.0240(8) 0.0194(7) -0.0080(6) -0.0017(6) -0.0055(6)
C5 0.0324(9) 0.0233(8) 0.0186(7) -0.0076(6) 0.0019(6) -0.0069(7)
C6 0.0327(9) 0.0210(7) 0.0228(8) -0.0067(6) 0.0050(7) -0.0114(7)
C7 0.0278(8) 0.0230(8) 0.0300(8) -0.0094(7) 0.0050(7) -0.0128(7)
C8 0.0302(9) 0.0232(8) 0.0279(8) -0.0093(6) -0.0005(7) -0.0116(7)
C9 0.0298(8) 0.0211(7) 0.0230(8) -0.0087(6) 0.0018(6) -0.0079(6)
C10 0.0291(8) 0.0218(8) 0.0204(7) -0.0062(6) 0.0011(6) -0.0067(6)
C11 0.0333(10) 0.0348(10) 0.0271(9) -0.0084(7) -0.0058(7) -0.0023(8)
C12 0.0434(11) 0.0299(9) 0.0231(8) -0.0094(7) 0.0088(7) -0.0140(8)
C13 0.0271(9) 0.0385(10) 0.0541(12) -0.0225(9) 0.0068(8) -0.0135(8)
C14 0.0378(10) 0.0332(9) 0.0334(9) -0.0122(8) -0.0054(8) -0.0135(8)
C15 0.0354(10) 0.0306(9) 0.0276(9) -0.0146(7) 0.0039(7) -0.0053(8)
C16 0.0303(9) 0.0274(8) 0.0238(8) -0.0100(7) 0.0065(7) -0.0143(7)
C17 0.0250(8) 0.0311(9) 0.0279(8) -0.0076(7) 0.0006(7) -0.0100(7)
C18 0.0255(8) 0.0289(8) 0.0227(8) -0.0046(6) -0.0027(6) -0.0123(7)
C19 0.0267(8) 0.0263(8) 0.0237(8) -0.0105(6) 0.0018(6) -0.0135(7)
C20 0.0333(9) 0.0330(9) 0.0220(8) -0.0066(7) -0.0023(7) -0.0195(7)
C21 0.0425(10) 0.0372(10) 0.0309(9) -0.0209(8) 0.0126(8) -0.0228(9)
C22 0.0273(8) 0.0256(8) 0.0210(7) -0.0081(6) 0.0048(6) -0.0115(7)
C23 0.0272(8) 0.0263(8) 0.0225(8) -0.0073(6) 0.0024(6) -0.0109(7)
C24 0.0412(10) 0.0276(8) 0.0226(8) -0.0094(7) 0.0033(7) -0.0165(8)
C25 0.0365(10) 0.0353(10) 0.0349(10) -0.0176(8) 0.0133(8) -0.0128(8)
C26 0.0248(9) 0.0544(13) 0.0455(11) -0.0239(10) 0.0055(8) -0.0108(9)
C27 0.0298(9) 0.0461(11) 0.0336(9) -0.0192(8) 0.0014(7) -0.0144(8)
P1 0.0244(2) 0.0330(2) 0.0260(2) -0.01182(18) -0.00265(17) -0.01044(18)
F1 0.0259(5) 0.0383(6) 0.0330(5) -0.0099(5) -0.0046(4) -0.0091(4)
F2 0.0319(6) 0.0400(6) 0.0387(6) -0.0167(5) -0.0097(5) -0.0028(5)
F3 0.0356(6) 0.0514(7) 0.0293(5) -0.0062(5) -0.0008(5) -0.0202(5)
F4 0.0301(6) 0.0485(7) 0.0344(6) -0.0149(5) 0.0043(4) -0.0174(5)
F5 0.0322(6) 0.0441(6) 0.0419(6) -0.0253(5) -0.0043(5) -0.0106(5)
F6 0.0447(7) 0.0424(6) 0.0406(6) -0.0200(5) -0.0086(5) -0.0165(5)

loop_
_atom_type_symbol
_atom_type_description
_atom_type_scat_dispersion_real
_atom_type_scat_dispersion_imag
_atom_type_scat_source
C C 0.0033 0.0016 'International Tables Vol C Tables 4.2.6.8 and 6.1.1.4'
H H 0.0000 0.0000 'International Tables Vol C Tables 4.2.6.8 and 6.1.1.4'
F F 0.0171 0.0103 'International Tables Vol C Tables 4.2.6.8 and 6.1.1.4'
N N 0.0061 0.0033 'International Tables Vol C Tables 4.2.6.8 and 6.1.1.4'
O O 0.0106 0.0060 'International Tables Vol C Tables 4.2.6.8 and 6.1.1.4'
P P 0.1023 0.0942 'International Tables Vol C Tables 4.2.6.8 and 6.1.1.4'
Rh Rh -1.1178 0.9187 'International Tables Vol C Tables 4.2.6.8 and 6.1.1.4'
S S 0.1246 0.1234 'International Tables Vol C Tables 4.2.6.8 and 6.1.1.4'

loop_
_geom_angle_atom_site_label_1
_geom_angle_atom_site_label_2
_geom_angle_atom_site_label_3
_geom_angle
_geom_angle_site_symmetry_1
_geom_angle_site_symmetry_3
_geom_angle_publ_flag
O1 Rh1 S1 84.09(3) . . ?
O1 Rh1 N2 84.14(5) . . ?
O1 Rh1 C6 134.72(6) . . ?
O1 Rh1 C7 162.76(6) . . ?
O1 Rh1 C8 126.02(6) . . ?
O1 Rh1 C9 97.20(6) . . ?
O1 Rh1 C10 101.32(6) . . ?
N2 Rh1 S1 88.99(4) . . ?
N2 Rh1 C6 92.68(6) . . ?
N2 Rh1 C7 110.36(6) . . ?
N2 Rh1 C8 149.74(6) . . ?
N2 Rh1 C9 149.61(6) . . ?
N2 Rh1 C10 110.64(6) . . ?
C6 Rh1 S1 141.14(5) . . ?
C7 Rh1 S1 104.80(5) . . ?
C7 Rh1 C6 39.05(7) . . ?
C7 Rh1 C8 39.56(6) . . ?
C7 Rh1 C9 65.57(7) . . ?
C7 Rh1 C10 65.45(7) . . ?
C8 Rh1 S1 95.94(5) . . ?
C8 Rh1 C6 65.17(6) . . ?
C8 Rh1 C9 38.49(6) . . ?
C8 Rh1 C10 65.17(6) . . ?
C9 Rh1 S1 121.39(5) . . ?
C9 Rh1 C6 64.86(6) . . ?
C9 Rh1 C10 39.18(6) . . ?
C10 Rh1 S1 159.97(5) . . ?
C10 Rh1 C6 38.34(6) . . ?
C3 S1 Rh1 97.26(6) . . ?
C2 O1 Rh1 117.18(10) . . ?
C1 N1 C16 120.53(14) . . ?
C5 N1 C1 121.08(15) . . ?
C5 N1 C16 118.34(14) . . ?
C18 N2 Rh1 126.81(12) . . ?
C19 N2 Rh1 125.54(11) . . ?
C19 N2 C18 106.69(14) . . ?
C19 N3 C20 107.86(14) . . ?
C19 N3 C21 125.37(15) . . ?
C20 N3 C21 126.73(15) . . ?
N1 C1 C2 120.15(15) . . ?
N1 C1 C17 119.49(15) . . ?
C2 C1 C17 120.32(15) . . ?
O1 C2 C1 119.29(15) . . ?
O1 C2 C3 121.83(15) . . ?
C1 C2 C3 118.88(15) . . ?
C2 C3 S1 118.94(12) . . ?
C4 C3 S1 122.84(13) . . ?
C4 C3 C2 118.22(15) . . ?
C5 C4 C3 120.74(16) . . ?
N1 C5 C4 120.87(15) . . ?
C7 C6 Rh1 68.82(9) . . ?
C7 C6 C12 125.39(16) . . ?
C10 C6 Rh1 70.70(9) . . ?
C10 C6 C7 108.44(15) . . ?
C10 C6 C12 126.15(16) . . ?
C12 C6 Rh1 125.03(12) . . ?
C6 C7 Rh1 72.12(9) . . ?
C6 C7 C8 107.63(15) . . ?
C6 C7 C13 125.84(16) . . ?
C8 C7 Rh1 71.27(9) . . ?
C8 C7 C13 126.25(17) . . ?
C13 C7 Rh1 126.79(13) . . ?
C7 C8 Rh1 69.17(9) . . ?
C7 C8 C14 125.59(16) . . ?
C9 C8 Rh1 70.85(10) . . ?
C9 C8 C7 107.84(15) . . ?
C9 C8 C14 126.56(16) . . ?
C14 C8 Rh1 126.38(12) . . ?
C8 C9 Rh1 70.66(9) . . ?
C8 C9 C10 108.32(15) . . ?
C8 C9 C15 127.75(16) . . ?
C10 C9 Rh1 70.77(9) . . ?
C10 C9 C15 123.93(16) . . ?
C15 C9 Rh1 124.83(12) . . ?
C6 C10 Rh1 70.96(9) . . ?
C6 C10 C9 107.68(15) . . ?
C6 C10 C11 127.59(16) . . ?
C9 C10 Rh1 70.04(9) . . ?
C9 C10 C11 124.71(15) . . ?
C11 C10 Rh1 125.66(13) . . ?
N1 C16 C22 113.04(14) . . ?
C20 C18 N2 108.66(15) . . ?
N2 C19 N3 110.44(15) . . ?
C18 C20 N3 106.35(15) . . ?
C23 C22 C16 121.31(15) . . ?
C27 C22 C16 119.06(16) . . ?
C27 C22 C23 119.56(16) . . ?
C24 C23 C22 120.01(16) . . ?
C25 C24 C23 120.10(17) . . ?
C24 C25 C26 119.99(17) . . ?
C25 C26 C27 120.15(18) . . ?
C22 C27 C26 120.18(18) . . ?
F2 P1 F1 179.45(6) . . ?
F2 P1 F3 90.38(7) . . ?
F2 P1 F4 90.58(6) . . ?
F2 P1 F5 89.84(6) . . ?
F3 P1 F1 89.36(6) . . ?
F3 P1 F5 89.46(7) . . ?
F4 P1 F1 89.68(6) . . ?
F4 P1 F3 178.87(7) . . ?
F4 P1 F5 89.93(6) . . ?
F5 P1 F1 89.67(6) . . ?
F6 P1 F1 90.07(6) . . ?
F6 P1 F2 90.41(6) . . ?
F6 P1 F3 90.22(7) . . ?
F6 P1 F4 90.39(7) . . ?
F6 P1 F5 179.59(7) . . ?

loop_
_geom_bond_atom_site_label_1
_geom_bond_atom_site_label_2
_geom_bond_distance
_geom_bond_site_symmetry_2
_geom_bond_publ_flag
Rh1 S1 2.3621(4) . ?
Rh1 O1 2.0852(12) . ?
Rh1 N2 2.0919(14) . ?
Rh1 C6 2.1734(16) . ?
Rh1 C7 2.1294(17) . ?
Rh1 C8 2.1577(17) . ?
Rh1 C9 2.1602(16) . ?
Rh1 C10 2.1700(16) . ?
S1 C3 1.7283(17) . ?
O1 C2 1.3164(19) . ?
N1 C1 1.372(2) . ?
N1 C5 1.356(2) . ?
N1 C16 1.480(2) . ?
N2 C18 1.380(2) . ?
N2 C19 1.321(2) . ?
N3 C19 1.345(2) . ?
N3 C20 1.371(2) . ?
N3 C21 1.464(2) . ?
C1 C2 1.398(2) . ?
C1 C17 1.496(2) . ?
C2 C3 1.428(2) . ?
C3 C4 1.400(2) . ?
C4 C5 1.366(2) . ?
C6 C7 1.439(2) . ?
C6 C10 1.426(2) . ?
C6 C12 1.498(2) . ?
C7 C8 1.451(2) . ?
C7 C13 1.497(3) . ?
C8 C9 1.423(2) . ?
C8 C14 1.495(2) . ?
C9 C10 1.452(2) . ?
C9 C15 1.494(2) . ?
C10 C11 1.494(2) . ?
C16 C22 1.513(2) . ?
C18 C20 1.363(3) . ?
C22 C23 1.395(2) . ?
C22 C27 1.388(2) . ?
C23 C24 1.392(2) . ?
C24 C25 1.384(3) . ?
C25 C26 1.386(3) . ?
C26 C27 1.390(3) . ?
P1 F1 1.6157(11) . ?
P1 F2 1.6002(11) . ?
P1 F3 1.6061(12) . ?
P1 F4 1.6003(12) . ?
P1 F5 1.6108(11) . ?
P1 F6 1.5949(11) . ?

loop_
_geom_torsion_atom_site_label_1
_geom_torsion_atom_site_label_2
_geom_torsion_atom_site_label_3
_geom_torsion_atom_site_label_4
_geom_torsion
_geom_torsion_site_symmetry_1
_geom_torsion_site_symmetry_2
_geom_torsion_site_symmetry_3
_geom_torsion_site_symmetry_4
_geom_torsion_publ_flag
Rh1 S1 C3 C2 2.78(13) . . . . ?
Rh1 S1 C3 C4 -177.34(13) . . . . ?
Rh1 O1 C2 C1 171.89(11) . . . . ?
Rh1 O1 C2 C3 -8.93(19) . . . . ?
Rh1 N2 C18 C20 -169.27(11) . . . . ?
Rh1 N2 C19 N3 169.01(10) . . . . ?
Rh1 C6 C7 C8 62.84(11) . . . . ?
Rh1 C6 C7 C13 -122.91(18) . . . . ?
Rh1 C6 C10 C9 -60.73(11) . . . . ?
Rh1 C6 C10 C11 120.84(19) . . . . ?
Rh1 C7 C8 C9 60.58(12) . . . . ?
Rh1 C7 C8 C14 -120.54(17) . . . . ?
Rh1 C8 C9 C10 61.07(11) . . . . ?
Rh1 C8 C9 C15 -119.58(18) . . . . ?
Rh1 C9 C10 C6 61.31(11) . . . . ?
Rh1 C9 C10 C11 -120.20(17) . . . . ?
S1 C3 C4 C5 178.10(13) . . . . ?
O1 C2 C3 S1 3.4(2) . . . . ?
O1 C2 C3 C4 -176.45(14) . . . . ?
N1 C1 C2 O1 177.71(14) . . . . ?
N1 C1 C2 C3 -1.5(2) . . . . ?
N1 C16 C22 C23 46.8(2) . . . . ?
N1 C16 C22 C27 -136.27(17) . . . . ?
N2 C18 C20 N3 0.47(19) . . . . ?
C1 N1 C5 C4 1.4(2) . . . . ?
C1 N1 C16 C22 75.50(19) . . . . ?
C1 C2 C3 S1 -177.38(12) . . . . ?
C1 C2 C3 C4 2.7(2) . . . . ?
C2 C3 C4 C5 -2.0(2) . . . . ?
C3 C4 C5 N1 0.0(2) . . . . ?
C5 N1 C1 C2 -0.6(2) . . . . ?
C5 N1 C1 C17 -178.64(15) . . . . ?
C5 N1 C16 C22 -101.81(17) . . . . ?
C6 C7 C8 Rh1 -63.39(11) . . . . ?
C6 C7 C8 C9 -2.81(19) . . . . ?
C6 C7 C8 C14 176.07(16) . . . . ?
C7 C6 C10 Rh1 58.65(11) . . . . ?
C7 C6 C10 C9 -2.08(19) . . . . ?
C7 C6 C10 C11 179.49(17) . . . . ?
C7 C8 C9 Rh1 -59.52(11) . . . . ?
C7 C8 C9 C10 1.54(19) . . . . ?
C7 C8 C9 C15 -179.11(16) . . . . ?
C8 C9 C10 Rh1 -60.99(12) . . . . ?
C8 C9 C10 C6 0.32(19) . . . . ?
C8 C9 C10 C11 178.81(17) . . . . ?
C10 C6 C7 Rh1 -59.81(12) . . . . ?
C10 C6 C7 C8 3.02(19) . . . . ?
C10 C6 C7 C13 177.28(17) . . . . ?
C12 C6 C7 Rh1 118.67(17) . . . . ?
C12 C6 C7 C8 -178.49(16) . . . . ?
C12 C6 C7 C13 -4.2(3) . . . . ?
C12 C6 C10 Rh1 -119.82(17) . . . . ?
C12 C6 C10 C9 179.45(16) . . . . ?
C12 C6 C10 C11 1.0(3) . . . . ?
C13 C7 C8 Rh1 122.38(18) . . . . ?
C13 C7 C8 C9 -177.03(17) . . . . ?
C13 C7 C8 C14 1.8(3) . . . . ?
C14 C8 C9 Rh1 121.61(18) . . . . ?
C14 C8 C9 C10 -177.32(16) . . . . ?
C14 C8 C9 C15 2.0(3) . . . . ?
C15 C9 C10 Rh1 119.63(17) . . . . ?
C15 C9 C10 C6 -179.06(16) . . . . ?
C15 C9 C10 C11 -0.6(3) . . . . ?
C16 N1 C1 C2 -177.80(14) . . . . ?
C16 N1 C1 C17 4.1(2) . . . . ?
C16 N1 C5 C4 178.65(15) . . . . ?
C16 C22 C23 C24 176.75(15) . . . . ?
C16 C22 C27 C26 -176.97(18) . . . . ?
C17 C1 C2 O1 -4.2(2) . . . . ?
C17 C1 C2 C3 176.57(15) . . . . ?
C18 N2 C19 N3 -0.34(18) . . . . ?
C19 N2 C18 C20 -0.09(18) . . . . ?
C19 N3 C20 C18 -0.67(19) . . . . ?
C20 N3 C19 N2 0.64(19) . . . . ?
C21 N3 C19 N2 -177.02(15) . . . . ?
C21 N3 C20 C18 176.95(16) . . . . ?
C22 C23 C24 C25 0.3(3) . . . . ?
C23 C22 C27 C26 0.0(3) . . . . ?
C23 C24 C25 C26 -0.2(3) . . . . ?
C24 C25 C26 C27 0.1(3) . . . . ?
C25 C26 C27 C22 0.0(3) . . . . ?
C27 C22 C23 C24 -0.2(3) . . . . ?
